data_9010912
loop_
_publ_author_name
'Yamanaka, T.'
'Komatsu, Y.'
'Nomori, H.'

_publ_section_title
;Electron density distribution of FeTiO3 ilmenite under high pressure analyzed
 by MEM using single crystal diffraction intensities Locality: synthetic
 Sample: P = 1 atm
;
_journal_name_full 'Physics and Chemistry of Minerals'
_journal_page_first 307
_journal_page_last 318
_journal_paper_doi 10.1007/s00269-007-0149-7
_journal_volume 34
_journal_year 2007
_chemical_compound_source Synthetic
_chemical_formula_sum 'Fe O3 Ti'
_chemical_name_mineral Ilmenite
_space_group_IT_number 148
_symmetry_space_group_name_Hall '-R 3'
_symmetry_space_group_name_H-M 'R -3 :H'
_cell_angle_alpha 90
_cell_angle_beta 90
_cell_angle_gamma 120
_cell_length_a 5.08810
_cell_length_b 5.08810
_cell_length_c 14.0910
_cell_formula_units_Z 6
_cell_volume 315.925
_database_code_amcsd 0009082
_diffrn_ambient_pressure 100
_exptl_crystal_density_diffrn 4.785
_cod_original_sg_symbol_H-M 'R -3'
_cod_original_formula_sum 'Fe Ti O3'
_cod_database_code 9010912

loop_
_space_group_symop_operation_xyz
x,y,z
2/3+x,1/3+y,1/3+z
1/3+x,2/3+y,2/3+z
y,-x+y,-z
2/3+y,1/3-x+y,1/3-z
1/3+y,2/3-x+y,2/3-z
-x+y,-x,z
2/3-x+y,1/3-x,1/3+z
1/3-x+y,2/3-x,2/3+z
-x,-y,-z
2/3-x,1/3-y,1/3-z
1/3-x,2/3-y,2/3-z
-y,x-y,z
2/3-y,1/3+x-y,1/3+z
1/3-y,2/3+x-y,2/3+z
x-y,x,-z
2/3+x-y,1/3+x,1/3-z
1/3+x-y,2/3+x,2/3-z

loop_
_atom_site_aniso_label
_atom_site_aniso_U_11
_atom_site_aniso_U_22
_atom_site_aniso_U_33
_atom_site_aniso_U_12
_atom_site_aniso_U_13
_atom_site_aniso_U_23
Fe 0.00582 0.00582 0.00573 0.00291 0.00000 0.00000
Ti 0.00433 0.00433 0.00471 0.00217 0.00000 0.00000
O 0.00500 0.00570 0.00678 0.00209 0.00022 0.00146

loop_
_atom_site_label
_atom_site_fract_x
_atom_site_fract_y
_atom_site_fract_z
_atom_site_U_iso_or_equiv
Fe 0.00000 0.00000 0.35543 0.00579
Ti 0.00000 0.00000 0.14643 0.00446
O 0.31717 0.02351 0.24498 0.00608

loop_
_cod_related_entry_id
_cod_related_entry_database
_cod_related_entry_code
1 AMCSD 0009082
